data_4338914
loop_
_publ_author_name
'Piro, Nicholas A.'
'Cummins, Christopher C.'

_publ_section_title
;
 Ethylenebis(triphenylphosphine)platinum as a probe for niobium-mediated
 diphosphorus chemistry.
;
_journal_issue 18
_journal_name_full 'Inorganic chemistry'
_journal_page_first 7387
_journal_page_last 7393
_journal_paper_doi 10.1021/ic700514u
_journal_volume 46
_journal_year 2007
_chemical_formula_sum 'C104.5 H140.5 N4 Nb O0.75 P4 Pt2 Si1.5'
_chemical_formula_weight 2113.81
_chemical_name_common Mes*NP[Pt(PPh3)]2PNb(N[Np]Ar)3
_space_group_IT_number 2
_symmetry_cell_setting triclinic
_symmetry_space_group_name_Hall '-P 1'
_symmetry_space_group_name_H-M 'P -1'
_atom_sites_solution_hydrogens geom
_atom_sites_solution_primary direct
_atom_sites_solution_secondary difmap
_audit_creation_method SHELXL-97
_cell_angle_alpha 109.101(8)
_cell_angle_beta 93.589(9)
_cell_angle_gamma 96.043(8)
_cell_formula_units_Z 2
_cell_length_a 12.404(6)
_cell_length_b 21.068(10)
_cell_length_c 22.997(11)
_cell_measurement_reflns_used 6784
_cell_measurement_temperature 100(2)
_cell_measurement_theta_max 21.75
_cell_measurement_theta_min 2.28
_cell_volume 5617(5)
_computing_cell_refinement 'SAINT 7 (Bruker-AXS, 2005)'
_computing_data_collection 'SMART 5 (Bruker-AXS, 2003)'
_computing_data_reduction 'SAINT 7 (Bruker-AXS, 2005)'
_computing_molecular_graphics 'Bruker SHELXTL'
_computing_publication_material 'Bruker SHELXTL'
_computing_structure_refinement 'SHELXL-97 (Sheldrick, 1997)'
_computing_structure_solution 'SHELXS-97 (Sheldrick, 1990)'
_diffrn_ambient_temperature 100(2)
_diffrn_detector_area_resol_mean 8.3
_diffrn_measured_fraction_theta_full 1.000
_diffrn_measured_fraction_theta_max 1.000
_diffrn_measurement_device_type 'Bruker Smart APEX CCD'
_diffrn_measurement_method 'omega and phi scans'
_diffrn_radiation_monochromator graphite
_diffrn_radiation_source 'fine-focus sealed tube'
_diffrn_radiation_type MoK\a
_diffrn_radiation_wavelength 0.71073
_diffrn_reflns_av_R_equivalents 0.1198
_diffrn_reflns_av_sigmaI/netI 0.0983
_diffrn_reflns_limit_h_max 13
_diffrn_reflns_limit_h_min -13
_diffrn_reflns_limit_k_max 23
_diffrn_reflns_limit_k_min -23
_diffrn_reflns_limit_l_max 25
_diffrn_reflns_limit_l_min -25
_diffrn_reflns_number 78645
_diffrn_reflns_theta_full 23.26
_diffrn_reflns_theta_max 23.26
_diffrn_reflns_theta_min 1.83
_diffrn_standards_decay_% 0
_diffrn_standards_interval_count 0
_diffrn_standards_interval_time 0
_diffrn_standards_number 0
_exptl_absorpt_coefficient_mu 2.700
_exptl_absorpt_correction_T_max 0.9480
_exptl_absorpt_correction_T_min 0.6875
_exptl_absorpt_correction_type multi-scan
_exptl_absorpt_process_details 'SADABS (Sheldrick, 2005)'
_exptl_crystal_colour red
_exptl_crystal_density_diffrn 1.250
_exptl_crystal_density_method 'not measured'
_exptl_crystal_description shard
_exptl_crystal_F_000 2159
_exptl_crystal_size_max 0.15
_exptl_crystal_size_mid 0.15
_exptl_crystal_size_min 0.02
_refine_diff_density_max 1.616
_refine_diff_density_min -1.000
_refine_diff_density_rms .143
_refine_ls_extinction_method none
_refine_ls_goodness_of_fit_ref 1.042
_refine_ls_hydrogen_treatment constr
_refine_ls_matrix_type full
_refine_ls_number_parameters 1194
_refine_ls_number_reflns 16144
_refine_ls_number_restraints 235
_refine_ls_restrained_S_all 1.051
_refine_ls_R_factor_all 0.0994
_refine_ls_R_factor_gt 0.0503
_refine_ls_shift/su_max 0.003
_refine_ls_shift/su_mean 0.000
_refine_ls_structure_factor_coef Fsqd
_refine_ls_weighting_details 'calc w=1/[\s^2^(Fo^2^)+(0.0519P)^2^+16.3769P] where P=(Fo^2^+2Fc^2^)/3'
_refine_ls_weighting_scheme calc
_refine_ls_wR_factor_gt 0.1118
_refine_ls_wR_factor_ref 0.1315
_reflns_number_gt 10575
_reflns_number_total 16144
_reflns_threshold_expression >2sigma(I)
_cod_data_source_file ic700514u.cif
_cod_data_source_block 640200
_cod_depositor_comments
;
The following automatic conversions were performed:

'_symmetry_cell_setting' value 'Triclinic' changed to 'triclinic'
according to
/usr/data/users/saulius/automatic-downloads/retrospective/ACS/lib/dictionaries/cif_core.dic
dictionary named 'cif_core.dic' version 2.4.2 from 2011-04-26.

Automatic conversion script
Id: cif_fix_values 2281 2013-09-26 08:29:07Z andrius 
;
_cod_original_cell_volume 5617(4)
_cod_original_sg_symbol_H-M P-1
_cod_original_formula_sum 'C104.50 H140.50 N4 Nb O.75 P4 Pt2 Si1.50'
_cod_database_code 4338914

loop_
_symmetry_equiv_pos_as_xyz
'x, y, z'
'-x, -y, -z'

loop_
_atom_site_label
_atom_site_type_symbol
_atom_site_fract_x
_atom_site_fract_y
_atom_site_fract_z
_atom_site_U_iso_or_equiv
_atom_site_adp_type
_atom_site_occupancy
_atom_site_symmetry_multiplicity
_atom_site_calc_flag
_atom_site_refinement_flags
_atom_site_disorder_assembly
_atom_site_disorder_group
Pt1 Pt 0.84894(3) 0.397042(19) 0.108039(19) 0.02456(12) Uani 1 1 d . . .
Pt2 Pt 0.81368(3) 0.263490(18) 0.078078(18) 0.02434(12) Uani 1 1 d . . .
Nb1 Nb 0.93549(7) 0.30889(4) 0.25687(4) 0.0247(2) Uani 1 1 d . . .
P1 P 0.8835(2) 0.34140(13) 0.17563(13) 0.0290(7) Uani 1 1 d . . .
P2 P 0.7693(2) 0.32363(13) 0.01797(12) 0.0257(6) Uani 1 1 d . . .
P3 P 0.8537(2) 0.50974(13) 0.12669(13) 0.0282(6) Uani 1 1 d . . .
P4 P 0.7675(2) 0.15111(13) 0.02762(13) 0.0277(6) Uani 1 1 d . . .
N1 N 1.0040(6) 0.3948(4) 0.3257(4) 0.028(2) Uani 1 1 d . . .
N2 N 0.7921(6) 0.2702(4) 0.2774(4) 0.032(2) Uani 1 1 d . . .
N3 N 1.0319(6) 0.2371(4) 0.2251(4) 0.028(2) Uani 1 1 d . . .
N4 N 0.6725(6) 0.3230(4) -0.0269(4) 0.0263(19) Uani 1 1 d . . .
C11 C 1.1186(8) 0.4167(5) 0.3289(5) 0.027(2) Uani 1 1 d . . .
C12 C 1.1892(9) 0.4319(5) 0.3822(5) 0.041(3) Uani 1 1 d . . .
H12 H 1.1613 0.4303 0.4193 0.049 Uiso 1 1 calc R . .
C13 C 1.3022(9) 0.4497(5) 0.3821(5) 0.041(3) Uani 1 1 d . . .
C14 C 1.3409(9) 0.4510(5) 0.3277(5) 0.041(3) Uani 1 1 d . . .
H14 H 1.4168 0.4631 0.3273 0.049 Uiso 1 1 calc R . .
C15 C 1.2712(9) 0.4349(5) 0.2720(5) 0.036(3) Uani 1 1 d . . .
C16 C 1.1602(8) 0.4179(5) 0.2741(5) 0.030(3) Uani 1 1 d . . .
H16 H 1.1118 0.4069 0.2375 0.036 Uiso 1 1 calc R . .
C17 C 0.9479(8) 0.4329(5) 0.3782(4) 0.029(2) Uani 1 1 d . . .
H17A H 0.9870 0.4314 0.4165 0.034 Uiso 1 1 calc R . .
H17B H 0.8739 0.4080 0.3740 0.034 Uiso 1 1 calc R . .
C18 C 0.9352(8) 0.5085(5) 0.3880(4) 0.030(2) Uani 1 1 d . . .
C21 C 0.8081(8) 0.2333(5) 0.3180(5) 0.035(3) Uani 1 1 d . . .
C22 C 0.8855(8) 0.2620(5) 0.3705(5) 0.034(3) Uani 1 1 d . . .
H22 H 0.9220 0.3063 0.3783 0.041 Uiso 1 1 calc R . .
C23 C 0.9104(9) 0.2280(5) 0.4115(5) 0.037(3) Uani 1 1 d . . .
C24 C 0.8568(10) 0.1622(6) 0.3988(6) 0.052(3) Uani 1 1 d . . .
H24 H 0.8729 0.1374 0.4253 0.062 Uiso 1 1 calc R . .
C25 C 0.7794(10) 0.1330(6) 0.3471(6) 0.049(3) Uani 1 1 d . . .
C26 C 0.7567(9) 0.1686(5) 0.3087(5) 0.041(3) Uani 1 1 d . . .
H26 H 0.7034 0.1481 0.2742 0.049 Uiso 1 1 calc R . .
C27 C 0.6804(7) 0.2585(5) 0.2442(5) 0.037(3) Uani 1 1 d . . .
H27A H 0.6468 0.2120 0.2394 0.044 Uiso 1 1 calc R . .
H27B H 0.6875 0.2606 0.2022 0.044 Uiso 1 1 calc R . .
C28 C 0.6013(9) 0.3095(6) 0.2762(6) 0.046(3) Uani 1 1 d . . .
C31 C 1.0776(8) 0.2134(5) 0.2712(5) 0.033(3) Uani 1 1 d . . .
C32 C 1.1594(8) 0.2557(6) 0.3169(5) 0.040(3) Uani 1 1 d . . .
H32 H 1.1838 0.2997 0.3163 0.047 Uiso 1 1 calc R . .
C33 C 1.2042(10) 0.2346(7) 0.3621(5) 0.053(3) Uani 1 1 d . . .
C34 C 1.1684(11) 0.1702(7) 0.3617(6) 0.060(4) Uani 1 1 d . . .
H34 H 1.2008 0.1550 0.3923 0.072 Uiso 1 1 calc R . .
C35 C 1.0872(11) 0.1267(6) 0.3185(6) 0.050(3) Uani 1 1 d . . .
C36 C 1.0430(9) 0.1497(5) 0.2734(5) 0.038(3) Uani 1 1 d . . .
H36 H 0.9875 0.1208 0.2431 0.046 Uiso 1 1 calc R . .
C37 C 1.0436(8) 0.1934(5) 0.1610(4) 0.032(3) Uani 1 1 d . . .
H37A H 0.9923 0.2052 0.1327 0.038 Uiso 1 1 calc R . .
H37B H 1.0189 0.1460 0.1577 0.038 Uiso 1 1 calc R . .
C38 C 1.1545(8) 0.1949(5) 0.1367(5) 0.033(3) Uani 1 1 d . . .
C41 C 0.5808(7) 0.2958(4) -0.0694(5) 0.027(2) Uani 1 1 d . . .
C42 C 0.5911(8) 0.2684(5) -0.1336(5) 0.026(2) Uani 1 1 d . . .
C43 C 0.4980(8) 0.2362(5) -0.1743(5) 0.033(3) Uani 1 1 d . . .
H43 H 0.5050 0.2164 -0.2171 0.039 Uiso 1 1 calc R . .
C44 C 0.3942(8) 0.2323(5) -0.1535(5) 0.038(3) Uani 1 1 d . A .
C45 C 0.3851(8) 0.2648(5) -0.0906(5) 0.035(3) Uani 1 1 d . . .
H45 H 0.3149 0.2643 -0.0763 0.042 Uiso 1 1 calc R . .
C46 C 0.4748(7) 0.2974(5) -0.0485(5) 0.026(2) Uani 1 1 d . . .
C131 C 1.3773(9) 0.4661(6) 0.4410(5) 0.058(4) Uani 1 1 d . . .
H13A H 1.4342 0.4362 0.4337 0.087 Uiso 1 1 calc R . .
H13B H 1.3353 0.4593 0.4737 0.087 Uiso 1 1 calc R . .
H13C H 1.4112 0.5134 0.4538 0.087 Uiso 1 1 calc R . .
C151 C 1.3142(9) 0.4383(6) 0.2138(5) 0.044(3) Uani 1 1 d . . .
H15A H 1.2570 0.4184 0.1792 0.066 Uiso 1 1 calc R . .
H15B H 1.3768 0.4130 0.2058 0.066 Uiso 1 1 calc R . .
H15C H 1.3371 0.4857 0.2181 0.066 Uiso 1 1 calc R . .
C181 C 0.8575(9) 0.5282(6) 0.4369(5) 0.047(3) Uani 1 1 d . . .
H18A H 0.8515 0.5766 0.4478 0.070 Uiso 1 1 calc R . .
H18B H 0.8851 0.5190 0.4738 0.070 Uiso 1 1 calc R . .
H18C H 0.7856 0.5018 0.4210 0.070 Uiso 1 1 calc R . .
C182 C 0.8854(9) 0.5130(5) 0.3279(5) 0.039(3) Uani 1 1 d . . .
H18D H 0.8127 0.4866 0.3170 0.059 Uiso 1 1 calc R . .
H18E H 0.9317 0.4949 0.2950 0.059 Uiso 1 1 calc R . .
H18F H 0.8796 0.5605 0.3330 0.059 Uiso 1 1 calc R . .
C183 C 1.0431(9) 0.5550(5) 0.4109(5) 0.047(3) Uani 1 1 d . . .
H18G H 1.0307 0.6021 0.4186 0.071 Uiso 1 1 calc R . .
H18H H 1.0943 0.5425 0.3796 0.071 Uiso 1 1 calc R . .
H18I H 1.0736 0.5502 0.4494 0.071 Uiso 1 1 calc R . .
C231 C 0.9906(10) 0.2616(5) 0.4674(5) 0.053(3) Uani 1 1 d . . .
H23A H 1.0336 0.3009 0.4625 0.079 Uiso 1 1 calc R . .
H23B H 1.0393 0.2294 0.4720 0.079 Uiso 1 1 calc R . .
H23C H 0.9515 0.2764 0.5042 0.079 Uiso 1 1 calc R . .
C251 C 0.7197(11) 0.0606(6) 0.3341(6) 0.066(4) Uani 1 1 d . . .
H25A H 0.6634 0.0496 0.2992 0.099 Uiso 1 1 calc R . .
H25B H 0.6857 0.0584 0.3709 0.099 Uiso 1 1 calc R . .
H25C H 0.7722 0.0279 0.3241 0.099 Uiso 1 1 calc R . .
C281 C 0.5967(10) 0.3137(7) 0.3427(6) 0.072(4) Uani 1 1 d . . .
H28A H 0.6676 0.3344 0.3661 0.109 Uiso 1 1 calc R . .
H28B H 0.5790 0.2680 0.3446 0.109 Uiso 1 1 calc R . .
H28C H 0.5405 0.3414 0.3605 0.109 Uiso 1 1 calc R . .
C282 C 0.4912(8) 0.2852(6) 0.2405(6) 0.057(4) Uani 1 1 d . . .
H28D H 0.4402 0.3168 0.2590 0.085 Uiso 1 1 calc R . .
H28E H 0.4650 0.2401 0.2416 0.085 Uiso 1 1 calc R . .
H28F H 0.4962 0.2828 0.1975 0.085 Uiso 1 1 calc R . .
C283 C 0.6428(10) 0.3792(6) 0.2739(8) 0.080(5) Uani 1 1 d . . .
H28G H 0.6015 0.4130 0.2996 0.119 Uiso 1 1 calc R . .
H28H H 0.6335 0.3785 0.2310 0.119 Uiso 1 1 calc R . .
H28I H 0.7203 0.3908 0.2894 0.119 Uiso 1 1 calc R . .
C331 C 1.2898(11) 0.2804(7) 0.4119(6) 0.075(4) Uani 1 1 d . . .
H33A H 1.3438 0.3028 0.3931 0.113 Uiso 1 1 calc R . .
H33B H 1.3260 0.2535 0.4328 0.113 Uiso 1 1 calc R . .
H33C H 1.2552 0.3147 0.4420 0.113 Uiso 1 1 calc R . .
C351 C 1.0472(13) 0.0559(6) 0.3188(6) 0.074(4) Uani 1 1 d . . .
H35A H 1.1006 0.0254 0.3021 0.112 Uiso 1 1 calc R . .
H35B H 0.9771 0.0391 0.2933 0.112 Uiso 1 1 calc R . .
H35C H 1.0381 0.0578 0.3614 0.112 Uiso 1 1 calc R . .
C381 C 1.2344(9) 0.1607(6) 0.1667(6) 0.056(4) Uani 1 1 d . . .
H38A H 1.2476 0.1855 0.2113 0.083 Uiso 1 1 calc R . .
H38B H 1.3034 0.1609 0.1482 0.083 Uiso 1 1 calc R . .
H38C H 1.2030 0.1138 0.1598 0.083 Uiso 1 1 calc R . .
C382 C 1.1368(9) 0.1558(6) 0.0675(5) 0.052(3) Uani 1 1 d . . .
H38D H 1.0982 0.1104 0.0604 0.078 Uiso 1 1 calc R . .
H38E H 1.2075 0.1518 0.0508 0.078 Uiso 1 1 calc R . .
H38F H 1.0933 0.1799 0.0469 0.078 Uiso 1 1 calc R . .
C383 C 1.2043(10) 0.2688(6) 0.1491(6) 0.055(3) Uani 1 1 d . . .
H38G H 1.1537 0.2914 0.1307 0.082 Uiso 1 1 calc R . .
H38H H 1.2734 0.2694 0.1306 0.082 Uiso 1 1 calc R . .
H38I H 1.2176 0.2926 0.1938 0.082 Uiso 1 1 calc R . .
C420 C 0.7011(8) 0.2763(5) -0.1611(5) 0.029(2) Uani 1 1 d . . .
C421 C 0.7803(8) 0.2295(6) -0.1451(5) 0.041(3) Uani 1 1 d . . .
H42A H 0.8477 0.2332 -0.1645 0.061 Uiso 1 1 calc R . .
H42B H 0.7451 0.1824 -0.1606 0.061 Uiso 1 1 calc R . .
H42C H 0.7974 0.2438 -0.1001 0.061 Uiso 1 1 calc R . .
C422 C 0.6866(9) 0.2542(6) -0.2317(5) 0.046(3) Uani 1 1 d . . .
H42D H 0.6362 0.2811 -0.2446 0.069 Uiso 1 1 calc R . .
H42E H 0.6570 0.2061 -0.2488 0.069 Uiso 1 1 calc R . .
H42F H 0.7573 0.2613 -0.2470 0.069 Uiso 1 1 calc R . .
C423 C 0.7530(8) 0.3502(5) -0.1378(5) 0.032(3) Uani 1 1 d . . .
H42G H 0.7002 0.3787 -0.1457 0.048 Uiso 1 1 calc R . .
H42H H 0.8172 0.3551 -0.1595 0.048 Uiso 1 1 calc R . .
H42I H 0.7749 0.3643 -0.0932 0.048 Uiso 1 1 calc R . .
C440 C 0.2918(9) 0.1940(7) -0.2005(5) 0.057(4) Uani 1 1 d D . .
C441 C 0.3206(14) 0.1535(10) -0.2622(8) 0.076(6) Uani 0.743(12) 1 d PD A 1
H44A H 0.3755 0.1250 -0.2571 0.113 Uiso 0.743(12) 1 calc PR A 1
H44B H 0.3499 0.1840 -0.2833 0.113 Uiso 0.743(12) 1 calc PR A 1
H44C H 0.2552 0.1247 -0.2869 0.113 Uiso 0.743(12) 1 calc PR A 1
C442 C 0.2063(13) 0.2400(8) -0.1964(10) 0.080(8) Uani 0.743(12) 1 d PD A 1
H44D H 0.1950 0.2618 -0.1530 0.119 Uiso 0.743(12) 1 calc PR A 1
H44E H 0.1379 0.2135 -0.2193 0.119 Uiso 0.743(12) 1 calc PR A 1
H44F H 0.2300 0.2747 -0.2144 0.119 Uiso 0.743(12) 1 calc PR A 1
C443 C 0.2402(13) 0.1352(8) -0.1759(8) 0.055(5) Uani 0.743(12) 1 d PD A 1
H44G H 0.2938 0.1043 -0.1757 0.083 Uiso 0.743(12) 1 calc PR A 1
H44H H 0.1749 0.1101 -0.2032 0.083 Uiso 0.743(12) 1 calc PR A 1
H44I H 0.2206 0.1557 -0.1338 0.083 Uiso 0.743(12) 1 calc PR A 1
C444 C 0.281(4) 0.1214(13) -0.216(3) 0.080(8) Uani 0.257(12) 1 d PD A 2
H44J H 0.2150 0.1008 -0.2447 0.119 Uiso 0.257(12) 1 calc PR A 2
H44K H 0.2758 0.1096 -0.1785 0.119 Uiso 0.257(12) 1 calc PR A 2
H44L H 0.3448 0.1044 -0.2361 0.119 Uiso 0.257(12) 1 calc PR A 2
C445 C 0.287(4) 0.230(2) -0.2486(17) 0.055(5) Uani 0.257(12) 1 d PD A 2
H44M H 0.2900 0.2786 -0.2276 0.083 Uiso 0.257(12) 1 calc PR A 2
H44N H 0.2196 0.2123 -0.2762 0.083 Uiso 0.257(12) 1 calc PR A 2
H44O H 0.3498 0.2211 -0.2729 0.083 Uiso 0.257(12) 1 calc PR A 2
C446 C 0.190(3) 0.216(3) -0.162(2) 0.076(6) Uani 0.257(12) 1 d PD A 2
H44P H 0.1951 0.2659 -0.1472 0.113 Uiso 0.257(12) 1 calc PR A 2
H44Q H 0.1914 0.1999 -0.1270 0.113 Uiso 0.257(12) 1 calc PR A 2
H44R H 0.1221 0.1968 -0.1892 0.113 Uiso 0.257(12) 1 calc PR A 2
C460 C 0.4562(8) 0.3352(5) 0.0184(5) 0.032(3) Uani 1 1 d . . .
C461 C 0.4990(8) 0.3006(5) 0.0647(5) 0.038(3) Uani 1 1 d . . .
H46A H 0.4606 0.2544 0.0533 0.057 Uiso 1 1 calc R . .
H46B H 0.4856 0.3268 0.1068 0.057 Uiso 1 1 calc R . .
H46C H 0.5774 0.2989 0.0628 0.057 Uiso 1 1 calc R . .
C462 C 0.5098(9) 0.4097(5) 0.0394(5) 0.044(3) Uani 1 1 d . . .
H46D H 0.5888 0.4112 0.0380 0.067 Uiso 1 1 calc R . .
H46E H 0.4943 0.4333 0.0818 0.067 Uiso 1 1 calc R . .
H46F H 0.4803 0.4320 0.0118 0.067 Uiso 1 1 calc R . .
C463 C 0.3334(8) 0.3383(6) 0.0264(6) 0.049(3) Uani 1 1 d . . .
H46G H 0.3035 0.3628 0.0009 0.074 Uiso 1 1 calc R . .
H46H H 0.3246 0.3617 0.0699 0.074 Uiso 1 1 calc R . .
H46I H 0.2945 0.2921 0.0133 0.074 Uiso 1 1 calc R . .
C511 C 0.6208(8) 0.1258(5) 0.0059(5) 0.029(3) Uani 1 1 d . . .
C512 C 0.5535(9) 0.0945(6) 0.0387(6) 0.047(3) Uani 1 1 d . . .
H512 H 0.5844 0.0835 0.0724 0.057 Uiso 1 1 calc R . .
C513 C 0.4403(9) 0.0798(6) 0.0214(6) 0.055(4) Uani 1 1 d . . .
H513 H 0.3947 0.0589 0.0434 0.066 Uiso 1 1 calc R . .
C514 C 0.3961(9) 0.0958(6) -0.0274(6) 0.051(3) Uani 1 1 d . . .
H514 H 0.3198 0.0855 -0.0391 0.061 Uiso 1 1 calc R . .
C515 C 0.4610(9) 0.1269(6) -0.0601(6) 0.051(3) Uani 1 1 d . . .
H515 H 0.4292 0.1375 -0.0939 0.061 Uiso 1 1 calc R . .
C516 C 0.5726(8) 0.1424(5) -0.0431(6) 0.044(3) Uani 1 1 d . . .
H516 H 0.6168 0.1645 -0.0650 0.053 Uiso 1 1 calc R . .
C521 C 0.8261(8) 0.1202(5) -0.0457(4) 0.026(2) Uani 1 1 d . . .
C522 C 0.9179(8) 0.1578(5) -0.0548(5) 0.036(3) Uani 1 1 d . . .
H522 H 0.9492 0.1982 -0.0228 0.043 Uiso 1 1 calc R . .
C523 C 0.9651(9) 0.1370(6) -0.1101(5) 0.043(3) Uani 1 1 d . . .
H523 H 1.0292 0.1624 -0.1156 0.051 Uiso 1 1 calc R . .
C524 C 0.9172(11) 0.0787(7) -0.1574(5) 0.049(3) Uani 1 1 d . . .
H524 H 0.9480 0.0644 -0.1956 0.059 Uiso 1 1 calc R . .
C525 C 0.8245(11) 0.0414(6) -0.1486(5) 0.049(3) Uani 1 1 d . . .
H525 H 0.7915 0.0019 -0.1812 0.059 Uiso 1 1 calc R . .
C526 C 0.7804(9) 0.0609(5) -0.0936(5) 0.041(3) Uani 1 1 d . . .
H526 H 0.7182 0.0342 -0.0877 0.049 Uiso 1 1 calc R . .
C531 C 0.8065(8) 0.0931(4) 0.0677(5) 0.026(2) Uani 1 1 d . . .
C532 C 0.7806(8) 0.1041(5) 0.1282(5) 0.033(3) Uani 1 1 d . . .
H532 H 0.7456 0.1423 0.1482 0.039 Uiso 1 1 calc R . .
C533 C 0.8049(8) 0.0605(5) 0.1596(5) 0.038(3) Uani 1 1 d . . .
H533 H 0.7832 0.0673 0.1998 0.045 Uiso 1 1 calc R . .
C534 C 0.8615(8) 0.0065(5) 0.1316(5) 0.031(3) Uani 1 1 d . . .
H534 H 0.8789 -0.0232 0.1531 0.037 Uiso 1 1 calc R . .
C535 C 0.8925(8) -0.0041(5) 0.0726(5) 0.032(3) Uani 1 1 d . . .
H535 H 0.9334 -0.0399 0.0543 0.038 Uiso 1 1 calc R . .
C536 C 0.8628(7) 0.0387(4) 0.0402(4) 0.023(2) Uani 1 1 d . . .
H536 H 0.8813 0.0304 -0.0009 0.028 Uiso 1 1 calc R . .
C611 C 0.7235(8) 0.5371(5) 0.1506(5) 0.028(2) Uani 1 1 d . . .
C612 C 0.6640(8) 0.5732(5) 0.1225(5) 0.035(3) Uani 1 1 d . . .
H612 H 0.6921 0.5859 0.0898 0.042 Uiso 1 1 calc R . .
C613 C 0.5640(8) 0.5912(5) 0.1413(5) 0.037(3) Uani 1 1 d . . .
H613 H 0.5239 0.6159 0.1217 0.045 Uiso 1 1 calc R . .
C614 C 0.5240(9) 0.5727(5) 0.1884(5) 0.037(3) Uani 1 1 d . . .
H614 H 0.4556 0.5847 0.2015 0.045 Uiso 1 1 calc R . .
C615 C 0.5826(9) 0.5366(6) 0.2173(5) 0.046(3) Uani 1 1 d . . .
H615 H 0.5552 0.5245 0.2504 0.055 Uiso 1 1 calc R . .
C616 C 0.6818(8) 0.5187(5) 0.1969(5) 0.034(3) Uani 1 1 d . . .
H616 H 0.7214 0.4930 0.2157 0.041 Uiso 1 1 calc R . .
C621 C 0.8813(7) 0.5439(5) 0.0649(5) 0.025(2) Uani 1 1 d . . .
C622 C 0.8402(8) 0.5051(5) 0.0043(5) 0.032(3) Uani 1 1 d . . .
H622 H 0.8006 0.4615 -0.0037 0.039 Uiso 1 1 calc R . .
C623 C 0.8561(9) 0.5291(5) -0.0446(5) 0.037(3) Uani 1 1 d . . .
H623 H 0.8281 0.5025 -0.0858 0.045 Uiso 1 1 calc R . .
C624 C 0.9146(8) 0.5935(5) -0.0312(5) 0.034(3) Uani 1 1 d . . .
H624 H 0.9263 0.6110 -0.0638 0.041 Uiso 1 1 calc R . .
C625 C 0.9553(8) 0.6316(5) 0.0280(5) 0.037(3) Uani 1 1 d . . .
H625 H 0.9952 0.6752 0.0360 0.045 Uiso 1 1 calc R . .
C626 C 0.9392(8) 0.6078(5) 0.0760(5) 0.035(3) Uani 1 1 d . . .
H626 H 0.9677 0.6349 0.1169 0.042 Uiso 1 1 calc R . .
C631 C 0.9512(8) 0.5629(5) 0.1916(4) 0.026(2) Uani 1 1 d . . .
C632 C 0.9302(9) 0.6260(5) 0.2288(5) 0.040(3) Uani 1 1 d . . .
H632 H 0.8638 0.6418 0.2207 0.048 Uiso 1 1 calc R . .
C633 C 1.0066(10) 0.6674(6) 0.2788(5) 0.051(3) Uani 1 1 d . . .
H633 H 0.9934 0.7114 0.3030 0.061 Uiso 1 1 calc R . .
C634 C 1.1019(9) 0.6421(6) 0.2920(5) 0.042(3) Uani 1 1 d . . .
H634 H 1.1525 0.6683 0.3263 0.050 Uiso 1 1 calc R . .
C635 C 1.1220(8) 0.5793(5) 0.2551(5) 0.038(3) Uani 1 1 d . . .
H635 H 1.1875 0.5628 0.2636 0.046 Uiso 1 1 calc R . .
C636 C 1.0473(8) 0.5400(5) 0.2056(5) 0.032(3) Uani 1 1 d . . .
H636 H 1.0622 0.4966 0.1808 0.038 Uiso 1 1 calc R . .
C11T C 0.621(2) 0.0495(12) -0.3025(12) 0.180(11) Uani 1 1 d . . .
H11A H 0.5654 0.0779 -0.3066 0.270 Uiso 1 1 calc R . .
H11B H 0.6347 0.0206 -0.3437 0.270 Uiso 1 1 calc R . .
H11C H 0.6887 0.0784 -0.2812 0.270 Uiso 1 1 calc R . .
C1T C 0.5825(16) 0.0063(12) -0.2663(10) 0.103(6) Uani 1 1 d . . .
C2T C 0.6079(15) -0.0593(10) -0.2895(9) 0.097(6) Uani 1 1 d . . .
H2T H 0.6424 -0.0736 -0.3265 0.116 Uiso 1 1 calc R . .
C3T C 0.5834(15) -0.1012(9) -0.2592(9) 0.097(6) Uani 1 1 d . . .
H3T H 0.6003 -0.1463 -0.2742 0.117 Uiso 1 1 calc R . .
C4T C 0.5330(12) -0.0796(8) -0.2056(8) 0.080(5) Uani 1 1 d . . .
H4T H 0.5148 -0.1113 -0.1852 0.097 Uiso 1 1 calc R . .
C5T C 0.5094(13) -0.0190(9) -0.1816(8) 0.083(5) Uani 1 1 d . . .
H5T H 0.4756 -0.0066 -0.1442 0.100 Uiso 1 1 calc R . .
C6T C 0.5340(14) 0.0293(9) -0.2113(9) 0.088(5) Uani 1 1 d . . .
H6T H 0.5184 0.0745 -0.1949 0.106 Uiso 1 1 calc R . .
C1S C 1.674(2) 0.2205(15) 0.5561(13) 0.099(9) Uani 0.50 1 d PDU . .
H1S1 H 1.6361 0.1792 0.5606 0.149 Uiso 0.50 1 calc PR . .
H1S2 H 1.6919 0.2552 0.5971 0.149 Uiso 0.50 1 calc PR . .
H1S3 H 1.7405 0.2103 0.5365 0.149 Uiso 0.50 1 calc PR . .
C2S C 1.657(2) 0.3221(12) 0.5034(12) 0.089(7) Uani 0.50 1 d PDU . .
H2S1 H 1.6784 0.3549 0.5450 0.134 Uiso 0.50 1 calc PR . .
H2S2 H 1.6105 0.3421 0.4798 0.134 Uiso 0.50 1 calc PR . .
H2S3 H 1.7216 0.3103 0.4824 0.134 Uiso 0.50 1 calc PR . .
C3S C 1.5452(19) 0.1918(11) 0.4305(9) 0.059(6) Uani 0.50 1 d PDU . .
H3S1 H 1.5037 0.1505 0.4325 0.088 Uiso 0.50 1 calc PR . .
H3S2 H 1.6105 0.1804 0.4095 0.088 Uiso 0.50 1 calc PR . .
H3S3 H 1.4999 0.2128 0.4075 0.088 Uiso 0.50 1 calc PR . .
Si1S Si 1.5856(6) 0.2511(4) 0.5089(3) 0.0591(19) Uani 0.50 1 d PDU . .
O1S O 1.4793(12) 0.2694(7) 0.5433(6) 0.058(3) Uani 0.50 1 d PDU . .
Si2S Si 1.4333(9) 0.3174(4) 0.6028(3) 0.085(2) Uani 0.50 1 d PDU . .
C4S C 1.300(2) 0.2781(17) 0.6114(17) 0.171(11) Uani 0.50 1 d PDU . .
H4S1 H 1.3072 0.2351 0.6180 0.257 Uiso 0.50 1 calc PR . .
H4S2 H 1.2508 0.2698 0.5738 0.257 Uiso 0.50 1 calc PR . .
H4S3 H 1.2700 0.3084 0.6470 0.257 Uiso 0.50 1 calc PR . .
C5S C 1.399(2) 0.3896(10) 0.5934(11) 0.066(6) Uani 0.50 1 d PDU . .
H5S1 H 1.4620 0.4137 0.5825 0.099 Uiso 0.50 1 calc PR . .
H5S2 H 1.3756 0.4186 0.6321 0.099 Uiso 0.50 1 calc PR . .
H5S3 H 1.3390 0.3782 0.5603 0.099 Uiso 0.50 1 calc PR . .
C6S C 1.550(2) 0.3452(15) 0.6600(12) 0.155(10) Uani 0.50 1 d PDU . .
H6S1 H 1.5747 0.3058 0.6678 0.233 Uiso 0.50 1 calc PR . .
H6S2 H 1.5294 0.3764 0.6985 0.233 Uiso 0.50 1 calc PR . .
H6S3 H 1.6084 0.3684 0.6449 0.233 Uiso 0.50 1 calc PR . .
C1R C 0.909(4) 0.126(2) 0.6768(14) 0.086(10) Uani 0.25 1 d PDU B -1
H1R1 H 0.9105 0.0912 0.6963 0.129 Uiso 0.25 1 calc PR B -1
H1R2 H 0.8358 0.1399 0.6768 0.129 Uiso 0.25 1 calc PR B -1
H1R3 H 0.9622 0.1654 0.6999 0.129 Uiso 0.25 1 calc PR B -1
C2R C 0.937(5) 0.157(2) 0.570(2) 0.116(14) Uani 0.25 1 d PDU B -1
H2R1 H 0.8638 0.1711 0.5727 0.173 Uiso 0.25 1 calc PR B -1
H2R2 H 0.9523 0.1414 0.5270 0.173 Uiso 0.25 1 calc PR B -1
H2R3 H 0.9909 0.1953 0.5944 0.173 Uiso 0.25 1 calc PR B -1
C3R C 1.079(3) 0.075(3) 0.583(3) 0.131(14) Uani 0.25 1 d PDU B -1
H3R1 H 1.0963 0.0382 0.5973 0.196 Uiso 0.25 1 calc PR B -1
H3R2 H 1.1311 0.1160 0.6049 0.196 Uiso 0.25 1 calc PR B -1
H3R3 H 1.0844 0.0626 0.5385 0.196 Uiso 0.25 1 calc PR B -1
Si1R Si 0.9413(17) 0.0930(10) 0.5992(10) 0.112(6) Uani 0.25 1 d PDU B -1
O1R O 0.849(3) 0.0309(16) 0.5594(14) 0.139(10) Uani 0.25 1 d PDU B -1
Si2R Si 0.793(2) -0.0271(11) 0.4962(11) 0.146(7) Uani 0.25 1 d PDU B -1
C4R C 0.849(5) -0.107(2) 0.484(3) 0.169(16) Uani 0.25 1 d PDU B -1
H4R1 H 0.8284 -0.1257 0.5162 0.254 Uiso 0.25 1 calc PR B -1
H4R2 H 0.9283 -0.0989 0.4858 0.254 Uiso 0.25 1 calc PR B -1
H4R3 H 0.8192 -0.1394 0.4433 0.254 Uiso 0.25 1 calc PR B -1
C5R C 0.840(5) -0.012(3) 0.4332(19) 0.166(15) Uani 0.25 1 d PDU B -1
H5R1 H 0.8236 0.0325 0.4332 0.249 Uiso 0.25 1 calc PR B -1
H5R2 H 0.8037 -0.0471 0.3954 0.249 Uiso 0.25 1 calc PR B -1
H5R3 H 0.9186 -0.0129 0.4346 0.249 Uiso 0.25 1 calc PR B -1
C6R C 0.649(3) -0.024(3) 0.487(3) 0.131(13) Uani 0.25 1 d PDU B -1
H6R1 H 0.6156 -0.0334 0.5213 0.196 Uiso 0.25 1 calc PR B -1
H6R2 H 0.6173 -0.0582 0.4478 0.196 Uiso 0.25 1 calc PR B -1
H6R3 H 0.6366 0.0210 0.4869 0.196 Uiso 0.25 1 calc PR B -1

loop_
_atom_site_aniso_label
_atom_site_aniso_U_11
_atom_site_aniso_U_22
_atom_site_aniso_U_33
_atom_site_aniso_U_23
_atom_site_aniso_U_13
_atom_site_aniso_U_12
Pt1 0.0195(2) 0.0190(2) 0.0334(3) 0.00687(19) -0.00130(18) 0.00325(17)
Pt2 0.0194(2) 0.0185(2) 0.0331(3) 0.00668(19) -0.00179(18) 0.00275(17)
Nb1 0.0188(5) 0.0222(5) 0.0299(5) 0.0044(4) -0.0002(4) 0.0045(4)
P1 0.0269(15) 0.0240(15) 0.0342(17) 0.0067(13) -0.0022(13) 0.0074(12)
P2 0.0258(15) 0.0198(14) 0.0308(16) 0.0083(12) -0.0003(12) 0.0021(11)
P3 0.0236(15) 0.0239(15) 0.0369(17) 0.0094(13) 0.0019(12) 0.0060(12)
P4 0.0223(14) 0.0215(14) 0.0387(17) 0.0094(13) -0.0025(12) 0.0058(11)
N1 0.025(5) 0.028(5) 0.026(5) 0.006(4) 0.003(4) 0.000(4)
N2 0.022(5) 0.034(5) 0.042(6) 0.011(4) 0.009(4) 0.009(4)
N3 0.016(4) 0.033(5) 0.033(5) 0.007(4) 0.002(4) 0.008(4)
N4 0.023(5) 0.026(5) 0.032(5) 0.013(4) 0.001(4) 0.003(4)
C11 0.026(6) 0.017(5) 0.032(6) -0.002(5) -0.003(5) 0.005(4)
C12 0.048(8) 0.040(7) 0.025(6) -0.003(5) -0.001(5) 0.008(6)
C13 0.026(6) 0.041(7) 0.049(8) 0.007(6) -0.009(6) 0.001(5)
C14 0.028(6) 0.045(7) 0.048(8) 0.011(6) 0.008(6) 0.006(5)
C15 0.037(7) 0.028(6) 0.039(7) 0.007(5) 0.007(6) 0.007(5)
C16 0.030(6) 0.026(6) 0.029(6) 0.003(5) -0.004(5) 0.011(5)
C17 0.019(5) 0.034(6) 0.029(6) 0.006(5) 0.001(5) 0.003(5)
C18 0.028(6) 0.034(6) 0.026(6) 0.006(5) 0.007(5) 0.008(5)
C21 0.022(6) 0.034(7) 0.045(7) 0.006(6) 0.010(5) 0.005(5)
C22 0.035(6) 0.024(6) 0.040(7) 0.005(5) 0.009(5) 0.007(5)
C23 0.046(7) 0.022(6) 0.042(7) 0.008(5) 0.003(6) 0.009(5)
C24 0.066(9) 0.041(8) 0.052(8) 0.015(6) 0.004(7) 0.022(7)
C25 0.047(8) 0.032(7) 0.064(9) 0.014(7) 0.007(7) -0.002(6)
C26 0.041(7) 0.024(6) 0.054(8) 0.005(6) 0.004(6) 0.010(5)
C27 0.014(5) 0.043(7) 0.048(7) 0.009(6) -0.001(5) 0.002(5)
C28 0.027(6) 0.036(7) 0.073(9) 0.014(6) 0.003(6) 0.011(5)
C31 0.030(6) 0.023(6) 0.038(7) 0.000(5) 0.001(5) 0.008(5)
C32 0.039(7) 0.042(7) 0.036(7) 0.007(6) -0.003(5) 0.019(6)
C33 0.062(9) 0.056(9) 0.043(8) 0.013(7) -0.007(7) 0.030(7)
C34 0.070(9) 0.068(10) 0.047(8) 0.023(7) -0.012(7) 0.037(8)
C35 0.072(9) 0.034(7) 0.049(8) 0.014(6) 0.007(7) 0.030(7)
C36 0.044(7) 0.029(7) 0.041(7) 0.007(5) 0.001(6) 0.013(5)
C37 0.027(6) 0.035(6) 0.030(6) 0.006(5) 0.003(5) 0.008(5)
C38 0.032(6) 0.021(6) 0.039(7) 0.000(5) 0.006(5) 0.011(5)
C41 0.021(6) 0.012(5) 0.049(7) 0.016(5) -0.006(5) 0.003(4)
C42 0.022(6) 0.022(6) 0.033(6) 0.008(5) 0.001(5) 0.003(4)
C43 0.044(7) 0.036(6) 0.023(6) 0.015(5) 0.006(5) 0.011(5)
C44 0.026(6) 0.035(7) 0.051(8) 0.021(6) -0.007(6) -0.011(5)
C45 0.022(6) 0.040(7) 0.044(7) 0.018(6) -0.002(5) 0.001(5)
C46 0.020(6) 0.028(6) 0.037(6) 0.018(5) 0.005(5) 0.007(5)
C131 0.035(7) 0.069(9) 0.057(9) 0.007(7) -0.008(6) 0.005(6)
C151 0.038(7) 0.044(7) 0.047(8) 0.011(6) 0.015(6) 0.002(6)
C181 0.058(8) 0.041(7) 0.047(8) 0.014(6) 0.013(6) 0.027(6)
C182 0.041(7) 0.037(7) 0.039(7) 0.013(6) -0.005(5) 0.002(5)
C183 0.045(7) 0.028(6) 0.053(8) -0.004(6) -0.011(6) 0.005(6)
C231 0.078(9) 0.026(6) 0.047(8) 0.007(6) -0.012(7) 0.005(6)
C251 0.078(10) 0.032(7) 0.089(11) 0.023(7) 0.004(8) 0.004(7)
C281 0.035(8) 0.098(12) 0.065(10) -0.005(8) 0.002(7) 0.033(8)
C282 0.022(6) 0.074(9) 0.074(9) 0.023(8) 0.008(6) 0.011(6)
C283 0.033(8) 0.045(8) 0.157(16) 0.029(9) 0.005(9) 0.011(6)
C331 0.064(9) 0.083(11) 0.064(10) 0.009(8) -0.028(8) 0.013(8)
C351 0.120(13) 0.045(8) 0.076(10) 0.036(8) 0.014(9) 0.031(8)
C381 0.031(7) 0.071(9) 0.060(9) 0.009(7) 0.005(6) 0.022(6)
C382 0.030(7) 0.073(9) 0.037(7) -0.005(6) 0.009(5) 0.016(6)
C383 0.053(8) 0.049(8) 0.053(8) 0.004(7) 0.021(7) 0.001(6)
C420 0.025(6) 0.026(6) 0.033(6) 0.006(5) 0.006(5) 0.007(5)
C421 0.033(7) 0.050(7) 0.041(7) 0.014(6) 0.001(5) 0.015(6)
C422 0.045(7) 0.049(7) 0.033(7) 0.001(6) -0.003(6) 0.001(6)
C423 0.030(6) 0.032(6) 0.037(7) 0.016(5) 0.006(5) 0.004(5)
C440 0.035(7) 0.088(10) 0.042(8) 0.023(8) -0.009(6) -0.011(7)
C441 0.064(12) 0.071(13) 0.059(13) -0.013(10) -0.026(10) -0.006(10)
C442 0.045(11) 0.037(10) 0.132(19) 0.011(11) -0.072(12) 0.003(8)
C443 0.037(10) 0.047(10) 0.066(12) 0.001(9) -0.006(8) 0.003(8)
C444 0.045(11) 0.037(10) 0.132(19) 0.011(11) -0.072(12) 0.003(8)
C445 0.037(10) 0.047(10) 0.066(12) 0.001(9) -0.006(8) 0.003(8)
C446 0.064(12) 0.071(13) 0.059(13) -0.013(10) -0.026(10) -0.006(10)
C460 0.028(6) 0.035(6) 0.037(7) 0.014(5) 0.010(5) 0.009(5)
C461 0.028(6) 0.051(7) 0.036(7) 0.016(6) 0.005(5) 0.008(5)
C462 0.047(7) 0.039(7) 0.047(8) 0.012(6) 0.003(6) 0.013(6)
C463 0.032(7) 0.064(8) 0.059(8) 0.025(7) 0.015(6) 0.020(6)
C511 0.023(6) 0.018(5) 0.044(7) 0.009(5) -0.001(5) -0.003(4)
C512 0.026(7) 0.053(8) 0.055(8) 0.011(7) -0.005(6) 0.006(6)
C513 0.031(7) 0.050(8) 0.074(10) 0.008(7) 0.011(7) -0.002(6)
C514 0.028(7) 0.036(7) 0.077(10) 0.003(7) -0.009(7) 0.012(6)
C515 0.032(7) 0.038(7) 0.082(10) 0.024(7) -0.020(7) 0.000(6)
C516 0.027(6) 0.035(7) 0.071(9) 0.024(6) -0.010(6) -0.003(5)
C521 0.031(6) 0.021(5) 0.029(6) 0.010(5) 0.002(5) 0.007(5)
C522 0.032(6) 0.033(6) 0.045(7) 0.014(6) 0.003(5) 0.013(5)
C523 0.032(7) 0.058(8) 0.051(8) 0.028(7) 0.017(6) 0.026(6)
C524 0.060(9) 0.062(9) 0.034(7) 0.015(7) 0.016(6) 0.041(8)
C525 0.075(10) 0.030(7) 0.036(8) -0.001(6) -0.009(7) 0.023(7)
C526 0.048(7) 0.035(7) 0.034(7) 0.005(6) -0.003(6) 0.004(6)
C531 0.032(6) 0.014(5) 0.033(6) 0.009(5) -0.002(5) 0.010(4)
C532 0.025(6) 0.021(6) 0.045(7) 0.005(5) -0.005(5) 0.004(5)
C533 0.029(6) 0.034(6) 0.048(7) 0.008(6) 0.004(5) 0.009(5)
C534 0.029(6) 0.024(6) 0.042(7) 0.016(5) -0.004(5) 0.005(5)
C535 0.023(6) 0.029(6) 0.041(7) 0.009(5) 0.002(5) 0.007(5)
C536 0.019(5) 0.022(5) 0.026(6) 0.008(5) 0.000(4) 0.001(4)
C611 0.025(6) 0.017(5) 0.039(7) 0.006(5) 0.003(5) 0.004(4)
C612 0.033(6) 0.030(6) 0.048(7) 0.023(6) -0.004(5) 0.001(5)
C613 0.021(6) 0.031(6) 0.064(8) 0.019(6) 0.003(6) 0.012(5)
C614 0.031(6) 0.041(7) 0.047(7) 0.020(6) 0.009(6) 0.012(5)
C615 0.047(8) 0.045(7) 0.048(8) 0.021(6) 0.006(6) 0.004(6)
C616 0.027(6) 0.039(7) 0.043(7) 0.019(6) 0.007(5) 0.014(5)
C621 0.022(5) 0.023(6) 0.035(6) 0.014(5) 0.006(5) 0.010(4)
C622 0.039(7) 0.022(6) 0.038(7) 0.011(5) 0.013(5) 0.007(5)
C623 0.045(7) 0.032(7) 0.030(7) 0.002(5) 0.003(5) 0.018(6)
C624 0.030(6) 0.038(7) 0.048(8) 0.025(6) 0.021(6) 0.014(5)
C625 0.024(6) 0.033(7) 0.059(8) 0.021(6) 0.003(6) 0.002(5)
C626 0.022(6) 0.030(6) 0.052(8) 0.011(6) 0.006(5) 0.006(5)
C631 0.024(6) 0.016(5) 0.030(6) 0.003(5) -0.007(5) -0.003(4)
C632 0.041(7) 0.026(6) 0.052(8) 0.012(6) -0.003(6) 0.002(5)
C633 0.058(8) 0.034(7) 0.052(8) 0.004(6) -0.004(7) 0.004(6)
C634 0.041(7) 0.043(7) 0.031(7) 0.004(6) -0.001(5) -0.010(6)
C635 0.029(6) 0.044(7) 0.036(7) 0.009(6) 0.000(5) 0.000(5)
C636 0.038(7) 0.027(6) 0.032(6) 0.011(5) 0.005(5) 0.007(5)
C11T 0.21(3) 0.13(2) 0.17(3) 0.012(19) 0.01(2) 0.008(19)
C1T 0.099(15) 0.106(17) 0.104(17) 0.054(15) -0.020(12) -0.035(13)
C2T 0.096(14) 0.081(14) 0.094(14) 0.012(12) -0.033(11) 0.010(11)
C3T 0.108(15) 0.065(12) 0.102(16) 0.012(12) 0.007(12) -0.006(11)
C4T 0.059(10) 0.064(11) 0.091(13) -0.005(10) -0.008(9) 0.000(8)
C5T 0.079(12) 0.078(12) 0.082(12) 0.019(11) -0.018(9) 0.007(10)
C6T 0.082(12) 0.071(12) 0.101(15) 0.020(11) -0.012(11) 0.006(9)
C1S 0.080(13) 0.119(17) 0.090(14) 0.025(12) -0.025(11) 0.028(12)
C2S 0.083(14) 0.084(11) 0.077(15) 0.007(10) -0.005(11) -0.019(10)
C3S 0.055(13) 0.058(11) 0.049(7) -0.005(8) 0.009(7) 0.018(10)
Si1S 0.053(4) 0.066(5) 0.043(4) -0.001(3) -0.007(3) 0.007(3)
O1S 0.096(7) 0.049(7) 0.041(6) 0.020(5) 0.021(5) 0.037(6)
Si2S 0.173(7) 0.061(5) 0.040(4) 0.023(4) 0.041(4) 0.063(5)
C4S 0.236(13) 0.144(18) 0.17(2) 0.068(15) 0.151(12) 0.049(12)
C5S 0.073(13) 0.069(9) 0.060(13) 0.013(9) 0.009(10) 0.053(9)
C6S 0.238(14) 0.156(18) 0.064(11) -0.012(11) -0.020(11) 0.170(13)
C1R 0.10(2) 0.046(17) 0.131(11) 0.062(10) 0.012(13) 0.009(16)
C2R 0.14(2) 0.115(17) 0.10(2) 0.049(17) 0.008(18) 0.009(14)
C3R 0.131(11) 0.12(2) 0.13(2) 0.027(17) 0.013(15) 0.021(15)
Si1R 0.122(11) 0.098(11) 0.119(10) 0.045(9) -0.004(9) 0.011(9)
O1R 0.144(15) 0.127(14) 0.138(13) 0.048(12) -0.002(15) -0.016(13)
Si2R 0.160(12) 0.121(11) 0.149(13) 0.055(10) -0.019(12) -0.022(10)
C4R 0.18(2) 0.147(15) 0.17(3) 0.036(14) 0.01(2) 0.019(18)
C5R 0.17(2) 0.18(3) 0.141(15) 0.052(17) 0.013(17) 0.018(19)
C6R 0.163(12) 0.13(2) 0.11(2) 0.058(18) -0.013(13) -0.007(14)

loop_
_atom_type_symbol
_atom_type_description
_atom_type_scat_dispersion_real
_atom_type_scat_dispersion_imag
_atom_type_scat_source
C C .0033 .0016 'International Tables Vol C Tables 4.2.6.8 and 6.1.1.4'
H H .0000 .0000 'International Tables Vol C Tables 4.2.6.8 and 6.1.1.4'
N N .0061 .0033 'International Tables Vol C Tables 4.2.6.8 and 6.1.1.4'
P P .1023 .0942 'International Tables Vol C Tables 4.2.6.8 and 6.1.1.4'
Nb Nb -2.0727 .6215 'International Tables Vol C Tables 4.2.6.8 and 6.1.1.4'
Pt Pt -1.7033 8.3905 'International Tables Vol C Tables 4.2.6.8 and 6.1.1.4'
O O .0106 .0060 'International Tables Vol C Tables 4.2.6.8 and 6.1.1.4'
Si Si .0817 .0704 'International Tables Vol C Tables 4.2.6.8 and 6.1.1.4'

loop_
_geom_angle_atom_site_label_1
_geom_angle_atom_site_label_2
_geom_angle_atom_site_label_3
_geom_angle
P2 Pt1 P3 119.66(10)
P2 Pt1 P1 109.99(10)
P3 Pt1 P1 129.09(10)
P2 Pt1 Pt2 53.81(7)
P3 Pt1 Pt2 171.44(7)
P1 Pt1 Pt2 56.38(7)
P2 Pt2 P4 111.07(10)
P2 Pt2 P1 107.17(10)
P4 Pt2 P1 141.61(10)
P2 Pt2 Pt1 53.55(7)
P4 Pt2 Pt1 164.58(7)
P1 Pt2 Pt1 53.81(7)
N3 Nb1 N2 111.7(3)
N3 Nb1 N1 116.7(3)
N2 Nb1 N1 111.8(3)
N3 Nb1 P1 106.3(2)
N2 Nb1 P1 102.7(3)
N1 Nb1 P1 106.2(2)
Nb1 P1 Pt1 167.33(13)
Nb1 P1 Pt2 122.72(12)
Pt1 P1 Pt2 69.81(9)
N4 P2 Pt1 134.6(3)
N4 P2 Pt2 137.2(3)
Pt1 P2 Pt2 72.64(9)
C621 P3 C611 104.5(4)
C621 P3 C631 103.6(5)
C611 P3 C631 102.9(4)
C621 P3 Pt1 119.4(3)
C611 P3 Pt1 110.4(3)
C631 P3 Pt1 114.3(3)
C521 P4 C511 103.6(5)
C521 P4 C531 102.9(4)
C511 P4 C531 104.0(5)
C521 P4 Pt2 113.7(3)
C511 P4 Pt2 113.6(3)
C531 P4 Pt2 117.4(3)
C11 N1 C17 115.8(7)
C11 N1 Nb1 119.1(6)
C17 N1 Nb1 124.7(6)
C21 N2 C27 116.2(8)
C21 N2 Nb1 111.7(6)
C27 N2 Nb1 129.6(7)
C31 N3 C37 113.3(7)
C31 N3 Nb1 114.0(6)
C37 N3 Nb1 130.9(6)
C41 N4 P2 157.3(7)
C12 C11 C16 119.4(10)
C12 C11 N1 123.1(10)
C16 C11 N1 117.3(8)
C11 C12 C13 121.0(11)
C14 C13 C12 118.4(10)
C14 C13 C131 121.8(10)
C12 C13 C131 119.8(11)
C13 C14 C15 122.2(10)
C16 C15 C14 117.6(10)
C16 C15 C151 120.9(10)
C14 C15 C151 121.4(10)
C15 C16 C11 121.4(9)
N1 C17 C18 119.2(8)
C181 C18 C182 109.7(9)
C181 C18 C183 108.7(9)
C182 C18 C183 111.6(9)
C181 C18 C17 105.8(8)
C182 C18 C17 108.6(8)
C183 C18 C17 112.2(8)
C26 C21 N2 124.6(10)
C26 C21 C22 116.5(10)
N2 C21 C22 118.8(9)
C23 C22 C21 122.9(10)
C22 C23 C24 117.7(10)
C22 C23 C231 120.6(9)
C24 C23 C231 121.7(10)
C23 C24 C25 120.3(11)
C26 C25 C24 120.0(11)
C26 C25 C251 120.4(11)
C24 C25 C251 119.7(11)
C25 C26 C21 122.7(11)
N2 C27 C28 115.5(8)
C282 C28 C281 111.0(10)
C282 C28 C283 109.6(10)
C281 C28 C283 109.3(11)
C282 C28 C27 107.7(9)
C281 C28 C27 110.6(9)
C283 C28 C27 108.6(10)
C36 C31 C32 118.1(10)
C36 C31 N3 121.9(9)
C32 C31 N3 120.0(9)
C33 C32 C31 121.4(11)
C32 C33 C34 118.3(12)
C32 C33 C331 121.3(12)
C34 C33 C331 120.4(11)
C33 C34 C35 123.0(11)
C34 C35 C36 117.4(11)
C34 C35 C351 122.6(11)
C36 C35 C351 120.0(11)
C31 C36 C35 121.8(11)
N3 C37 C38 119.4(8)
C37 C38 C382 107.0(8)
C37 C38 C381 112.4(9)
C382 C38 C381 108.3(8)
C37 C38 C383 109.8(8)
C382 C38 C383 110.7(9)
C381 C38 C383 108.6(9)
N4 C41 C42 120.7(9)
N4 C41 C46 119.8(9)
C42 C41 C46 119.4(9)
C43 C42 C41 118.9(9)
C43 C42 C420 118.5(9)
C41 C42 C420 122.5(8)
C42 C43 C44 121.8(10)
C45 C44 C43 118.1(9)
C45 C44 C440 121.7(10)
C43 C44 C440 120.2(10)
C46 C45 C44 122.2(10)
C45 C46 C41 119.0(9)
C45 C46 C460 118.5(9)
C41 C46 C460 122.5(9)
C423 C420 C422 106.7(8)
C423 C420 C42 110.7(8)
C422 C420 C42 112.2(8)
C423 C420 C421 111.1(8)
C422 C420 C421 105.7(8)
C42 C420 C421 110.3(8)
C442 C440 C441 119.4(13)
C444 C440 C44 113.5(19)
C442 C440 C44 110.1(11)
C441 C440 C44 113.2(11)
C444 C440 C446 105(2)
C44 C440 C446 104(2)
C442 C440 C443 105.4(12)
C441 C440 C443 101.3(13)
C44 C440 C443 105.8(10)
C444 C440 C445 123(3)
C44 C440 C445 105.4(18)
C446 C440 C445 104(2)
C46 C460 C462 111.0(8)
C46 C460 C463 111.8(9)
C462 C460 C463 105.6(8)
C46 C460 C461 112.7(8)
C462 C460 C461 109.5(8)
C463 C460 C461 105.8(8)
C516 C511 C512 118.8(9)
C516 C511 P4 118.2(8)
C512 C511 P4 122.9(8)
C513 C512 C511 119.8(11)
C514 C513 C512 119.9(12)
C513 C514 C515 121.2(11)
C514 C515 C516 119.6(11)
C515 C516 C511 120.7(11)
C522 C521 C526 118.8(10)
C522 C521 P4 118.5(8)
C526 C521 P4 122.7(8)
C521 C522 C523 120.9(10)
C522 C523 C524 119.3(11)
C525 C524 C523 119.9(11)
C526 C525 C524 120.5(11)
C525 C526 C521 120.5(11)
C532 C531 C536 118.4(9)
C532 C531 P4 119.2(7)
C536 C531 P4 122.4(8)
C533 C532 C531 121.4(9)
C532 C533 C534 119.5(10)
C535 C534 C533 120.6(10)
C534 C535 C536 119.3(9)
C531 C536 C535 120.8(9)
C616 C611 C612 118.8(9)
C616 C611 P3 117.7(7)
C612 C611 P3 123.4(8)
C611 C612 C613 121.2(10)
C614 C613 C612 119.1(10)
C613 C614 C615 120.7(10)
C616 C615 C614 118.8(11)
C611 C616 C615 121.4(10)
C626 C621 C622 118.6(9)
C626 C621 P3 122.8(8)
C622 C621 P3 118.6(7)
C623 C622 C621 121.3(9)
C622 C623 C624 117.9(10)
C625 C624 C623 121.1(10)
C624 C625 C626 120.7(10)
C625 C626 C621 120.4(10)
C632 C631 C636 118.5(9)
C632 C631 P3 121.1(8)
C636 C631 P3 120.4(7)
C631 C632 C633 120.9(10)
C634 C633 C632 118.8(10)
C635 C634 C633 120.0(10)
C634 C635 C636 120.4(10)
C631 C636 C635 121.3(10)
C2T C1T C6T 122.0(19)
C2T C1T C11T 113(2)
C6T C1T C11T 125(2)
C3T C2T C1T 119(2)
C2T C3T C4T 119.9(19)
C5T C4T C3T 123.8(19)
C4T C5T C6T 119.6(18)
C1T C6T C5T 116.1(17)
O1S Si1S C2S 110.2(12)
O1S Si1S C1S 108.1(11)
C2S Si1S C1S 106.4(13)
O1S Si1S C3S 109.5(10)
C2S Si1S C3S 108.1(12)
C1S Si1S C3S 114.5(12)
Si2S O1S Si1S 145.6(12)
O1S Si2S C5S 112.7(10)
O1S Si2S C6S 103.6(11)
C5S Si2S C6S 104.7(13)
O1S Si2S C4S 109.3(13)
C5S Si2S C4S 100.1(14)
C6S Si2S C4S 126.5(16)
O1R Si1R C2R 108.4(19)
O1R Si1R C1R 109.9(17)
C2R Si1R C1R 105.5(18)
O1R Si1R C3R 112.6(19)
C2R Si1R C3R 98.3(18)
C1R Si1R C3R 121(2)
Si1R O1R Si2R 154(3)
O1R Si2R C5R 111(2)
O1R Si2R C6R 110.8(19)
C5R Si2R C6R 104.3(19)
O1R Si2R C4R 111.4(19)
C5R Si2R C4R 96.3(19)
C6R Si2R C4R 122(2)

loop_
_geom_bond_atom_site_label_1
_geom_bond_atom_site_label_2
_geom_bond_distance
Pt1 P2 2.232(3)
Pt1 P3 2.264(3)
Pt1 P1 2.278(3)
Pt1 Pt2 2.6490(13)
Pt2 P2 2.240(3)
Pt2 P4 2.261(3)
Pt2 P1 2.350(3)
Nb1 N3 2.004(7)
Nb1 N2 2.026(8)
Nb1 N1 2.034(8)
Nb1 P1 2.270(3)
P2 N4 1.529(8)
P3 C621 1.825(10)
P3 C611 1.828(10)
P3 C631 1.828(9)
P4 C521 1.824(10)
P4 C511 1.831(10)
P4 C531 1.839(9)
N1 C11 1.437(12)
N1 C17 1.474(12)
N2 C21 1.414(13)
N2 C27 1.495(12)
N3 C31 1.423(12)
N3 C37 1.486(12)
N4 C41 1.391(11)
C11 C12 1.385(13)
C11 C16 1.400(14)
C12 C13 1.412(15)
C13 C14 1.376(15)
C13 C131 1.514(15)
C14 C15 1.420(14)
C15 C16 1.393(14)
C15 C151 1.493(14)
C17 C18 1.560(13)
C18 C181 1.511(14)
C18 C182 1.513(13)
C18 C183 1.525(14)
C21 C26 1.385(14)
C21 C22 1.416(14)
C22 C23 1.395(14)
C23 C24 1.401(15)
C23 C231 1.496(14)
C24 C25 1.402(16)
C25 C26 1.367(15)
C25 C251 1.551(15)
C27 C28 1.567(14)
C28 C282 1.496(15)
C28 C281 1.507(17)
C28 C283 1.523(16)
C31 C36 1.385(14)
C31 C32 1.411(14)
C32 C33 1.367(15)
C33 C34 1.378(17)
C33 C331 1.509(16)
C34 C35 1.388(17)
C35 C36 1.387(14)
C35 C351 1.524(16)
C37 C38 1.518(13)
C38 C382 1.522(14)
C38 C381 1.539(14)
C38 C383 1.540(14)
C41 C42 1.419(13)
C41 C46 1.427(13)
C42 C43 1.397(13)
C42 C420 1.555(13)
C43 C44 1.404(14)
C44 C45 1.401(15)
C44 C440 1.573(14)
C45 C46 1.384(13)
C46 C460 1.529(14)
C420 C423 1.525(13)
C420 C422 1.529(14)
C420 C421 1.571(13)
C440 C444 1.44(2)
C440 C442 1.497(18)
C440 C441 1.484(19)
C440 C446 1.61(3)
C440 C443 1.613(19)
C440 C445 1.53(2)
C460 C462 1.544(14)
C460 C463 1.551(14)
C460 C461 1.570(13)
C511 C516 1.403(14)
C511 C512 1.411(15)
C512 C513 1.408(15)
C513 C514 1.372(16)
C514 C515 1.388(16)
C515 C516 1.389(14)
C521 C522 1.383(13)
C521 C526 1.403(13)
C522 C523 1.391(14)
C523 C524 1.391(16)
C524 C525 1.386(16)
C525 C526 1.365(15)
C531 C532 1.398(14)
C531 C536 1.398(12)
C532 C533 1.385(14)
C533 C534 1.395(13)
C534 C535 1.386(14)
C535 C536 1.406(13)
C611 C616 1.360(14)
C611 C612 1.386(13)
C612 C613 1.388(14)
C613 C614 1.368(14)
C614 C615 1.391(14)
C615 C616 1.391(14)
C621 C626 1.393(13)
C621 C622 1.396(13)
C622 C623 1.392(14)
C623 C624 1.397(14)
C624 C625 1.366(14)
C625 C626 1.371(14)
C631 C632 1.387(13)
C631 C636 1.389(13)
C632 C633 1.419(14)
C633 C634 1.402(15)
C634 C635 1.375(14)
C635 C636 1.389(14)
C11T C1T 1.48(3)
C1T C2T 1.39(2)
C1T C6T 1.40(2)
C2T C3T 1.32(2)
C3T C4T 1.38(2)
C4T C5T 1.289(19)
C5T C6T 1.42(2)
C1S Si1S 1.80(2)
C2S Si1S 1.70(2)
C3S Si1S 1.828(19)
Si1S O1S 1.597(11)
O1S Si2S 1.592(10)
Si2S C5S 1.698(19)
Si2S C6S 1.80(2)
Si2S C4S 1.82(2)
C1R Si1R 1.78(2)
C2R Si1R 1.69(2)
C3R Si1R 1.82(2)
Si1R O1R 1.618(15)
O1R Si2R 1.620(15)
Si2R C5R 1.70(2)
Si2R C6R 1.79(2)
Si2R C4R 1.83(2)
